data_2215980
loop_
_publ_author_name
'Berdugo, Erick'
'Tiekink, Edward R. T.'

_publ_section_title
;
 Bis(<i>O</i>,<i>O</i>'-diisopropyl
 dithiophosphato-\k^2^<i>S</i>,<i>S</i>')(1,10-phenanthroline)nickel(II)
;
_journal_coeditor_code HG2309
_journal_issue 11
_journal_name_full 'Acta Crystallographica Section E'
_journal_page_first m2688
_journal_page_last m2688
_journal_paper_doi 10.1107/S1600536807048659
_journal_volume 63
_journal_year 2007
_chemical_formula_iupac '[Ni (C6 H14 O2 P S2)2 (C12 H8 N2)]'
_chemical_formula_moiety 'C24 H36 N2 Ni O4 P2 S4'
_chemical_formula_sum 'C24 H36 N2 Ni O4 P2 S4'
_chemical_formula_weight 665.44
_chemical_name_systematic
;Bis(O,O'-diisopropyl
 dithiophosphato-\k^2^S,S')(1,10-phenanthroline)nickel(II)
;
_space_group_IT_number 14
_symmetry_cell_setting monoclinic
_symmetry_space_group_name_Hall '-P 2ybc'
_symmetry_space_group_name_H-M 'P 1 21/c 1'
_atom_sites_solution_hydrogens geom
_atom_sites_solution_primary direct
_atom_sites_solution_secondary difmap
_audit_creation_method SHELXL-97
_cell_angle_alpha 90
_cell_angle_beta 96.829(3)
_cell_angle_gamma 90
_cell_formula_units_Z 4
_cell_length_a 14.4115(17)
_cell_length_b 11.3618(11)
_cell_length_c 18.582(2)
_cell_measurement_reflns_used 11263
_cell_measurement_temperature 173(2)
_cell_measurement_theta_max 30.4
_cell_measurement_theta_min 2.3
_cell_volume 3021.0(6)
_computing_cell_refinement 'CrystalClear (Rigaku, 2005)'
_computing_data_collection 'CrystalClear (Rigaku, 2005)'
_computing_data_reduction 'CrystalClear (Rigaku, 2005)'
_computing_molecular_graphics 'ORTEPII (Johnson, 1976)'
_computing_publication_material 'SHELXL97 (Sheldrick, 1997)'
_computing_structure_refinement 'SHELXL97 (Sheldrick, 1997)'
_computing_structure_solution 'PATTY in DIRDIF (Beurskens <i>et al.</i>,  1992)'
_diffrn_ambient_temperature 173(2)
_diffrn_measured_fraction_theta_full 1.000
_diffrn_measured_fraction_theta_max 1.000
_diffrn_measurement_device_type 'Rigaku AFC12\k/SATURN724'
_diffrn_measurement_method \w
_diffrn_radiation_monochromator graphite
_diffrn_radiation_source 'fine-focus sealed tube'
_diffrn_radiation_type MoK\a
_diffrn_radiation_wavelength 0.71070
_diffrn_reflns_av_R_equivalents 0.047
_diffrn_reflns_av_sigmaI/netI 0.036
_diffrn_reflns_limit_h_max 18
_diffrn_reflns_limit_h_min -17
_diffrn_reflns_limit_k_max 14
_diffrn_reflns_limit_k_min -14
_diffrn_reflns_limit_l_max 23
_diffrn_reflns_limit_l_min -23
_diffrn_reflns_number 30553
_diffrn_reflns_theta_full 26.5
_diffrn_reflns_theta_max 26.5
_diffrn_reflns_theta_min 2.1
_diffrn_standards_decay_% <1
_diffrn_standards_interval_count 0
_diffrn_standards_number 0
_exptl_absorpt_coefficient_mu 1.057
_exptl_absorpt_correction_T_max 1
_exptl_absorpt_correction_T_min 0.787
_exptl_absorpt_correction_type multi-scan
_exptl_absorpt_process_details '(ABSCOR; Higashi, 1995)'
_exptl_crystal_colour green
_exptl_crystal_density_diffrn 1.463
_exptl_crystal_density_method 'not measured'
_exptl_crystal_description block
_exptl_crystal_F_000 1392
_exptl_crystal_size_max 0.12
_exptl_crystal_size_mid 0.10
_exptl_crystal_size_min 0.09
_refine_diff_density_max 0.67
_refine_diff_density_min -0.39
_refine_ls_extinction_method none
_refine_ls_goodness_of_fit_ref 1.17
_refine_ls_hydrogen_treatment constr
_refine_ls_matrix_type full
_refine_ls_number_parameters 334
_refine_ls_number_reflns 6248
_refine_ls_number_restraints 0
_refine_ls_restrained_S_all 1.17
_refine_ls_R_factor_all 0.062
_refine_ls_R_factor_gt 0.057
_refine_ls_shift/su_max 0.001
_refine_ls_shift/su_mean 0.000
_refine_ls_structure_factor_coef Fsqd
_refine_ls_weighting_details 'calc w=1/[\s^2^(Fo^2^)+(0.0251P)^2^+8.8715P] where P=(Fo^2^+2Fc^2^)/3'
_refine_ls_weighting_scheme calc
_refine_ls_wR_factor_gt 0.116
_refine_ls_wR_factor_ref 0.118
_reflns_number_gt 5770
_reflns_number_total 6248
_reflns_threshold_expression I>2\s(I)
_cod_data_source_file hg2309.cif
_cod_data_source_block I
_cod_original_sg_symbol_H-M 'P 21/c'
_cod_database_code 2215980
_cod_database_fobs_code 2215980

loop_
_symmetry_equiv_pos_as_xyz
'x, y, z'
'-x, y+1/2, -z+1/2'
'-x, -y, -z'
'x, -y-1/2, z-1/2'

loop_
_atom_site_type_symbol
_atom_site_label
_atom_site_fract_x
_atom_site_fract_y
_atom_site_fract_z
_atom_site_U_iso_or_equiv
_atom_site_adp_type
_atom_site_calc_flag
_atom_site_refinement_flags
_atom_site_occupancy
Ni Ni 0.23701(3) 0.47852(4) 0.80759(3) 0.02291(13) Uani d . 1
S S1 0.07915(7) 0.39132(9) 0.79641(6) 0.0325(2) Uani d . 1
S S2 0.26773(7) 0.32161(9) 0.90167(5) 0.0279(2) Uani d . 1
S S3 0.19746(7) 0.63322(8) 0.89438(5) 0.0285(2) Uani d . 1
S S4 0.39635(7) 0.56769(8) 0.83575(5) 0.0277(2) Uani d . 1
P P1 0.12922(7) 0.30853(9) 0.88634(5) 0.0258(2) Uani d . 1
P P2 0.32526(7) 0.68842(8) 0.88466(5) 0.0255(2) Uani d . 1
O O1 0.0927(2) 0.1774(2) 0.88923(16) 0.0350(7) Uani d . 1
O O2 0.08171(18) 0.3637(2) 0.95129(14) 0.0308(6) Uani d . 1
O O3 0.31619(19) 0.8101(2) 0.84164(15) 0.0295(6) Uani d . 1
O O4 0.38178(19) 0.7324(2) 0.95864(15) 0.0307(6) Uani d . 1
N N1 0.2881(2) 0.3751(3) 0.72725(16) 0.0239(6) Uani d . 1
N N2 0.2021(2) 0.5858(3) 0.71649(16) 0.0241(6) Uani d . 1
C C1 0.1298(4) 0.0758(4) 0.8559(3) 0.0469(12) Uani d . 1
H H1 0.1964 0.0654 0.8772 0.056 Uiso calc R 1
C C2 0.1269(4) 0.0811(5) 0.7766(3) 0.0593(15) Uani d . 1
H H2A 0.1649 0.1474 0.7634 0.089 Uiso calc R 1
H H2B 0.0621 0.0919 0.7548 0.089 Uiso calc R 1
H H2C 0.1516 0.0077 0.7589 0.089 Uiso calc R 1
C C3 0.0733(4) -0.0264(4) 0.8809(3) 0.0594(15) Uani d . 1
H H3A 0.0766 -0.0254 0.9338 0.089 Uiso calc R 1
H H3B 0.0989 -0.1008 0.8652 0.089 Uiso calc R 1
H H3C 0.0080 -0.0189 0.8596 0.089 Uiso calc R 1
C C4 0.1173(3) 0.3375(4) 1.0269(2) 0.0327(9) Uani d . 1
H H4 0.1819 0.3048 1.0284 0.039 Uiso calc R 1
C C5 0.1224(4) 0.4531(4) 1.0668(3) 0.0509(12) Uani d . 1
H H5A 0.1632 0.5073 1.0442 0.076 Uiso calc R 1
H H5B 0.1477 0.4402 1.1175 0.076 Uiso calc R 1
H H5C 0.0596 0.4872 1.0647 0.076 Uiso calc R 1
C C6 0.0566(4) 0.2475(5) 1.0577(3) 0.0633(16) Uani d . 1
H H6A 0.0568 0.1746 1.0295 0.095 Uiso calc R 1
H H6B -0.0074 0.2776 1.0554 0.095 Uiso calc R 1
H H6C 0.0809 0.2316 1.1083 0.095 Uiso calc R 1
C C7 0.4010(3) 0.8641(4) 0.8187(2) 0.0336(9) Uani d . 1
H H7 0.4556 0.8107 0.8317 0.040 Uiso calc R 1
C C8 0.3835(4) 0.8768(5) 0.7377(3) 0.0561(14) Uani d . 1
H H8A 0.3746 0.7988 0.7154 0.084 Uiso calc R 1
H H8B 0.4373 0.9155 0.7200 0.084 Uiso calc R 1
H H8C 0.3273 0.9245 0.7247 0.084 Uiso calc R 1
C C9 0.4175(4) 0.9787(4) 0.8586(3) 0.0528(13) Uani d . 1
H H9A 0.4308 0.9633 0.9107 0.079 Uiso calc R 1
H H9B 0.3616 1.0281 0.8495 0.079 Uiso calc R 1
H H9C 0.4707 1.0194 0.8416 0.079 Uiso calc R 1
C C10 0.4348(3) 0.6570(4) 1.0117(2) 0.0333(9) Uani d . 1
H H10 0.4832 0.6141 0.9876 0.040 Uiso calc R 1
C C11 0.3739(3) 0.5684(4) 1.0438(2) 0.0370(10) Uani d . 1
H H11A 0.3453 0.5159 1.0056 0.056 Uiso calc R 1
H H11B 0.3248 0.6095 1.0661 0.056 Uiso calc R 1
H H11C 0.4120 0.5220 1.0808 0.056 Uiso calc R 1
C C12 0.4834(3) 0.7399(4) 1.0680(2) 0.0414(11) Uani d . 1
H H12A 0.5227 0.7949 1.0445 0.062 Uiso calc R 1
H H12B 0.5224 0.6943 1.1048 0.062 Uiso calc R 1
H H12C 0.4365 0.7840 1.0910 0.062 Uiso calc R 1
C C13 0.3303(3) 0.2713(3) 0.7337(2) 0.0281(8) Uani d . 1
H H13 0.3377 0.2342 0.7799 0.034 Uiso calc R 1
C C14 0.3642(3) 0.2141(4) 0.6759(2) 0.0339(9) Uani d . 1
H H14 0.3938 0.1396 0.6826 0.041 Uiso calc R 1
C C15 0.3541(3) 0.2673(4) 0.6086(2) 0.0348(9) Uani d . 1
H H15 0.3756 0.2287 0.5684 0.042 Uiso calc R 1
C C16 0.3124(3) 0.3781(4) 0.5999(2) 0.0294(8) Uani d . 1
C C17 0.3004(3) 0.4407(4) 0.5331(2) 0.0364(10) Uani d . 1
H H17 0.3221 0.4066 0.4914 0.044 Uiso calc R 1
C C18 0.2589(3) 0.5477(4) 0.5277(2) 0.0368(10) Uani d . 1
H H18 0.2539 0.5885 0.4828 0.044 Uiso calc R 1
C C19 0.2221(3) 0.6008(3) 0.5885(2) 0.0289(8) Uani d . 1
C C20 0.1742(3) 0.7084(4) 0.5857(2) 0.0330(9) Uani d . 1
H H20 0.1650 0.7516 0.5416 0.040 Uiso calc R 1
C C21 0.1407(3) 0.7509(4) 0.6463(2) 0.0332(9) Uani d . 1
H H21 0.1074 0.8232 0.6447 0.040 Uiso calc R 1
C C22 0.1561(3) 0.6863(3) 0.7115(2) 0.0298(8) Uani d . 1
H H22 0.1325 0.7163 0.7534 0.036 Uiso calc R 1
C C23 0.2340(2) 0.5408(3) 0.6556(2) 0.0243(8) Uani d . 1
C C24 0.2792(3) 0.4293(3) 0.6611(2) 0.0247(8) Uani d . 1

loop_
_atom_site_aniso_label
_atom_site_aniso_U_11
_atom_site_aniso_U_22
_atom_site_aniso_U_33
_atom_site_aniso_U_12
_atom_site_aniso_U_13
_atom_site_aniso_U_23
Ni 0.0266(3) 0.0216(2) 0.0211(2) 0.00100(18) 0.00519(19) 0.00161(18)
S1 0.0291(5) 0.0380(6) 0.0295(5) -0.0018(4) 0.0000(4) 0.0077(4)
S2 0.0263(5) 0.0313(5) 0.0265(5) 0.0023(4) 0.0044(4) 0.0068(4)
S3 0.0307(5) 0.0288(5) 0.0274(5) 0.0008(4) 0.0091(4) -0.0011(4)
S4 0.0278(5) 0.0250(5) 0.0312(5) -0.0001(4) 0.0076(4) -0.0039(4)
P1 0.0283(5) 0.0246(5) 0.0250(5) -0.0037(4) 0.0047(4) 0.0017(4)
P2 0.0313(5) 0.0224(5) 0.0232(5) 0.0003(4) 0.0053(4) -0.0005(4)
O1 0.0437(17) 0.0279(15) 0.0349(16) -0.0065(12) 0.0112(13) -0.0006(12)
O2 0.0291(14) 0.0380(16) 0.0260(14) 0.0010(12) 0.0059(11) 0.0023(12)
O3 0.0329(14) 0.0237(13) 0.0326(15) 0.0012(11) 0.0073(12) 0.0044(11)
O4 0.0393(15) 0.0249(14) 0.0272(14) 0.0010(12) 0.0008(12) -0.0025(11)
N1 0.0252(15) 0.0241(16) 0.0224(16) 0.0006(12) 0.0029(12) 0.0001(12)
N2 0.0251(16) 0.0261(16) 0.0213(15) 0.0016(13) 0.0039(12) 0.0018(13)
C1 0.063(3) 0.032(2) 0.048(3) -0.004(2) 0.018(2) -0.006(2)
C2 0.068(4) 0.065(4) 0.048(3) -0.025(3) 0.018(3) -0.017(3)
C3 0.092(4) 0.036(3) 0.051(3) -0.024(3) 0.011(3) 0.000(2)
C4 0.034(2) 0.038(2) 0.027(2) 0.0034(18) 0.0068(17) 0.0028(17)
C5 0.067(3) 0.046(3) 0.039(3) -0.004(2) 0.006(2) -0.007(2)
C6 0.089(4) 0.064(4) 0.041(3) -0.023(3) 0.026(3) 0.004(3)
C7 0.036(2) 0.029(2) 0.037(2) -0.0024(17) 0.0099(18) 0.0031(18)
C8 0.067(3) 0.064(3) 0.039(3) -0.017(3) 0.016(3) 0.009(2)
C9 0.062(3) 0.036(3) 0.063(3) -0.014(2) 0.015(3) -0.009(2)
C10 0.036(2) 0.035(2) 0.028(2) 0.0071(18) 0.0023(17) 0.0012(17)
C11 0.041(2) 0.036(2) 0.032(2) 0.0004(19) -0.0039(18) 0.0046(18)
C12 0.037(2) 0.052(3) 0.034(2) -0.006(2) -0.0028(19) -0.006(2)
C13 0.030(2) 0.0223(18) 0.031(2) 0.0022(15) 0.0009(16) -0.0008(16)
C14 0.036(2) 0.027(2) 0.040(2) 0.0017(17) 0.0108(19) -0.0024(18)
C15 0.038(2) 0.034(2) 0.034(2) -0.0048(18) 0.0116(18) -0.0107(18)
C16 0.029(2) 0.034(2) 0.027(2) -0.0064(16) 0.0094(16) -0.0063(17)
C17 0.045(2) 0.042(2) 0.024(2) -0.007(2) 0.0113(18) -0.0049(18)
C18 0.049(3) 0.037(2) 0.024(2) -0.011(2) 0.0056(18) 0.0033(17)
C19 0.033(2) 0.029(2) 0.0244(19) -0.0080(16) 0.0025(16) 0.0002(16)
C20 0.036(2) 0.032(2) 0.030(2) -0.0012(17) 0.0005(17) 0.0104(17)
C21 0.034(2) 0.027(2) 0.038(2) 0.0026(16) 0.0012(18) 0.0078(17)
C22 0.032(2) 0.027(2) 0.032(2) 0.0008(16) 0.0068(17) 0.0028(16)
C23 0.0196(17) 0.0293(19) 0.0239(19) -0.0040(14) 0.0018(14) 0.0031(15)
C24 0.0242(18) 0.0262(19) 0.0240(19) -0.0055(15) 0.0039(15) -0.0022(15)

loop_
_atom_type_symbol
_atom_type_description
_atom_type_scat_dispersion_real
_atom_type_scat_dispersion_imag
_atom_type_scat_source
C C 0.0033 0.0016 'International Tables Vol C Tables 4.2.6.8 and 6.1.1.4'
H H 0.0000 0.0000 'International Tables Vol C Tables 4.2.6.8 and 6.1.1.4'
N N 0.0061 0.0033 'International Tables Vol C Tables 4.2.6.8 and 6.1.1.4'
Ni Ni 0.3393 1.1124 'International Tables Vol C Tables 4.2.6.8 and 6.1.1.4'
O O 0.0106 0.0060 'International Tables Vol C Tables 4.2.6.8 and 6.1.1.4'
P P 0.1023 0.0942 'International Tables Vol C Tables 4.2.6.8 and 6.1.1.4'
S S 0.1246 0.1234 'International Tables Vol C Tables 4.2.6.8 and 6.1.1.4'

loop_
_geom_angle_atom_site_label_1
_geom_angle_atom_site_label_2
_geom_angle_atom_site_label_3
_geom_angle
N2 Ni N1 79.75(12)
N2 Ni S1 92.01(9)
N1 Ni S1 96.48(9)
N2 Ni S3 93.50(9)
N1 Ni S3 168.26(9)
S1 Ni S3 93.33(4)
N2 Ni S2 169.83(9)
N1 Ni S2 92.88(9)
S1 Ni S2 81.80(4)
S3 Ni S2 94.90(4)
N2 Ni S4 93.41(9)
N1 Ni S4 89.14(9)
S1 Ni S4 172.81(4)
S3 Ni S4 81.63(3)
S2 Ni S4 93.48(4)
P1 S1 Ni 83.09(5)
P1 S2 Ni 82.06(4)
P2 S3 Ni 82.96(4)
P2 S4 Ni 82.28(5)
O2 P1 O1 99.81(15)
O2 P1 S1 107.94(12)
O1 P1 S1 112.75(12)
O2 P1 S2 112.24(12)
O1 P1 S2 113.45(12)
S1 P1 S2 110.16(6)
O3 P2 O4 99.43(15)
O3 P2 S3 107.43(11)
O4 P2 S3 114.06(12)
O3 P2 S4 112.56(11)
O4 P2 S4 111.79(12)
S3 P2 S4 111.01(6)
C1 O1 P1 126.6(3)
C4 O2 P1 121.0(2)
C7 O3 P2 119.0(2)
C10 O4 P2 125.1(2)
C13 N1 C24 118.3(3)
C13 N1 Ni 129.0(3)
C24 N1 Ni 112.6(2)
C22 N2 C23 118.7(3)
C22 N2 Ni 129.0(3)
C23 N2 Ni 112.2(2)
O1 C1 C2 115.4(4)
O1 C1 C3 103.9(4)
C2 C1 C3 112.6(4)
O1 C1 H1 108.2
C2 C1 H1 108.2
C3 C1 H1 108.2
C1 C2 H2A 109.5
C1 C2 H2B 109.5
H2A C2 H2B 109.5
C1 C2 H2C 109.5
H2A C2 H2C 109.5
H2B C2 H2C 109.5
C1 C3 H3A 109.5
C1 C3 H3B 109.5
H3A C3 H3B 109.5
C1 C3 H3C 109.5
H3A C3 H3C 109.5
H3B C3 H3C 109.5
O2 C4 C6 110.5(4)
O2 C4 C5 106.6(3)
C6 C4 C5 113.8(4)
O2 C4 H4 108.6
C6 C4 H4 108.6
C5 C4 H4 108.6
C4 C5 H5A 109.5
C4 C5 H5B 109.5
H5A C5 H5B 109.5
C4 C5 H5C 109.5
H5A C5 H5C 109.5
H5B C5 H5C 109.5
C4 C6 H6A 109.5
C4 C6 H6B 109.5
H6A C6 H6B 109.5
C4 C6 H6C 109.5
H6A C6 H6C 109.5
H6B C6 H6C 109.5
O3 C7 C9 107.8(4)
O3 C7 C8 106.5(4)
C9 C7 C8 114.1(4)
O3 C7 H7 109.5
C9 C7 H7 109.5
C8 C7 H7 109.5
C7 C8 H8A 109.5
C7 C8 H8B 109.5
H8A C8 H8B 109.5
C7 C8 H8C 109.5
H8A C8 H8C 109.5
H8B C8 H8C 109.5
C7 C9 H9A 109.5
C7 C9 H9B 109.5
H9A C9 H9B 109.5
C7 C9 H9C 109.5
H9A C9 H9C 109.5
H9B C9 H9C 109.5
O4 C10 C11 112.3(3)
O4 C10 C12 105.3(3)
C11 C10 C12 112.7(4)
O4 C10 H10 108.8
C11 C10 H10 108.8
C12 C10 H10 108.8
C10 C11 H11A 109.5
C10 C11 H11B 109.5
H11A C11 H11B 109.5
C10 C11 H11C 109.5
H11A C11 H11C 109.5
H11B C11 H11C 109.5
C10 C12 H12A 109.5
C10 C12 H12B 109.5
H12A C12 H12B 109.5
C10 C12 H12C 109.5
H12A C12 H12C 109.5
H12B C12 H12C 109.5
N1 C13 C14 123.0(4)
N1 C13 H13 118.5
C14 C13 H13 118.5
C15 C14 C13 119.1(4)
C15 C14 H14 120.5
C13 C14 H14 120.5
C14 C15 C16 119.8(4)
C14 C15 H15 120.1
C16 C15 H15 120.1
C15 C16 C24 117.5(4)
C15 C16 C17 123.8(4)
C24 C16 C17 118.7(4)
C18 C17 C16 121.3(4)
C18 C17 H17 119.4
C16 C17 H17 119.4
C17 C18 C19 121.3(4)
C17 C18 H18 119.3
C19 C18 H18 119.3
C20 C19 C23 117.5(4)
C20 C19 C18 124.2(4)
C23 C19 C18 118.3(4)
C21 C20 C19 119.8(4)
C21 C20 H20 120.1
C19 C20 H20 120.1
C20 C21 C22 119.3(4)
C20 C21 H21 120.3
C22 C21 H21 120.3
N2 C22 C21 122.5(4)
N2 C22 H22 118.8
C21 C22 H22 118.8
N2 C23 C19 122.1(3)
N2 C23 C24 118.0(3)
C19 C23 C24 119.9(3)
N1 C24 C16 122.3(3)
N1 C24 C23 117.3(3)
C16 C24 C23 120.4(3)

loop_
_geom_bond_atom_site_label_1
_geom_bond_atom_site_label_2
_geom_bond_distance
Ni S1 2.4674(11)
Ni S2 2.4992(11)
Ni S3 2.4967(11)
Ni S4 2.5075(11)
Ni N2 2.098(3)
Ni N1 2.100(3)
S1 P1 1.9777(14)
S2 P1 1.9880(14)
S3 P2 1.9741(14)
S4 P2 1.9947(14)
P1 O2 1.586(3)
P1 O1 1.584(3)
P2 O3 1.594(3)
P2 O4 1.593(3)
O1 C1 1.442(5)
O2 C4 1.468(5)
O3 C7 1.475(5)
O4 C10 1.453(5)
N1 C13 1.326(5)
N1 C24 1.367(5)
N2 C22 1.318(5)
N2 C23 1.369(5)
C1 C2 1.470(7)
C1 C3 1.523(7)
C1 H1 1.0000
C2 H2A 0.9800
C2 H2B 0.9800
C2 H2C 0.9800
C3 H3A 0.9800
C3 H3B 0.9800
C3 H3C 0.9800
C4 C6 1.501(6)
C4 C5 1.507(6)
C4 H4 1.0000
C5 H5A 0.9800
C5 H5B 0.9800
C5 H5C 0.9800
C6 H6A 0.9800
C6 H6B 0.9800
C6 H6C 0.9800
C7 C9 1.504(6)
C7 C8 1.504(6)
C7 H7 1.0000
C8 H8A 0.9800
C8 H8B 0.9800
C8 H8C 0.9800
C9 H9A 0.9800
C9 H9B 0.9800
C9 H9C 0.9800
C10 C11 1.505(6)
C10 C12 1.515(6)
C10 H10 1.0000
C11 H11A 0.9800
C11 H11B 0.9800
C11 H11C 0.9800
C12 H12A 0.9800
C12 H12B 0.9800
C12 H12C 0.9800
C13 C14 1.393(6)
C13 H13 0.9500
C14 C15 1.380(6)
C14 H14 0.9500
C15 C16 1.397(6)
C15 H15 0.9500
C16 C24 1.410(5)
C16 C17 1.424(6)
C17 C18 1.354(6)
C17 H17 0.9500
C18 C19 1.437(6)
C18 H18 0.9500
C19 C20 1.402(6)
C19 C23 1.413(5)
C20 C21 1.366(6)
C20 H20 0.9500
C21 C22 1.412(6)
C21 H21 0.9500
C22 H22 0.9500
C23 C24 1.423(5)

loop_
_geom_torsion_atom_site_label_1
_geom_torsion_atom_site_label_2
_geom_torsion_atom_site_label_3
_geom_torsion_atom_site_label_4
_geom_torsion
N2 Ni S1 P1 -176.93(9)
N1 Ni S1 P1 103.16(9)
S3 Ni S1 P1 -83.31(5)
S2 Ni S1 P1 11.17(5)
N2 Ni S2 P1 -64.1(5)
N1 Ni S2 P1 -107.28(9)
S1 Ni S2 P1 -11.14(5)
S3 Ni S2 P1 81.52(5)
S4 Ni S2 P1 163.41(5)
N2 Ni S3 P2 -83.39(9)
N1 Ni S3 P2 -29.0(4)
S1 Ni S3 P2 -175.61(5)
S2 Ni S3 P2 102.35(5)
S4 Ni S3 P2 9.55(4)
N2 Ni S4 P2 83.57(9)
N1 Ni S4 P2 163.25(9)
S3 Ni S4 P2 -9.46(4)
S2 Ni S4 P2 -103.91(5)
Ni S1 P1 O2 107.99(12)
Ni S1 P1 O1 -142.74(13)
Ni S1 P1 S2 -14.89(6)
Ni S2 P1 O2 -105.58(12)
Ni S2 P1 O1 142.20(13)
Ni S2 P1 S1 14.73(6)
Ni S3 P2 O3 110.69(12)
Ni S3 P2 O4 -140.14(12)
Ni S3 P2 S4 -12.77(6)
Ni S4 P2 O3 -107.73(12)
Ni S4 P2 O4 141.33(12)
Ni S4 P2 S3 12.73(6)
O2 P1 O1 C1 -163.2(4)
S1 P1 O1 C1 82.5(4)
S2 P1 O1 C1 -43.6(4)
O1 P1 O2 C4 74.1(3)
S1 P1 O2 C4 -168.0(3)
S2 P1 O2 C4 -46.4(3)
O4 P2 O3 C7 68.5(3)
S3 P2 O3 C7 -172.5(2)
S4 P2 O3 C7 -50.0(3)
O3 P2 O4 C10 -160.8(3)
S3 P2 O4 C10 85.2(3)
S4 P2 O4 C10 -41.8(3)
N2 Ni N1 C13 -180.0(3)
S1 Ni N1 C13 -89.1(3)
S3 Ni N1 C13 124.4(4)
S2 Ni N1 C13 -7.0(3)
S4 Ni N1 C13 86.4(3)
N2 Ni N1 C24 3.8(2)
S1 Ni N1 C24 94.7(2)
S3 Ni N1 C24 -51.7(6)
S2 Ni N1 C24 176.8(2)
S4 Ni N1 C24 -89.8(2)
N1 Ni N2 C22 176.5(3)
S1 Ni N2 C22 80.3(3)
S3 Ni N2 C22 -13.2(3)
S2 Ni N2 C22 132.5(4)
S4 Ni N2 C22 -95.0(3)
N1 Ni N2 C23 -4.0(2)
S1 Ni N2 C23 -100.2(2)
S3 Ni N2 C23 166.3(2)
S2 Ni N2 C23 -48.0(6)
S4 Ni N2 C23 84.5(2)
P1 O1 C1 C2 -60.3(6)
P1 O1 C1 C3 175.9(3)
P1 O2 C4 C6 -101.8(4)
P1 O2 C4 C5 134.1(3)
P2 O3 C7 C9 -115.4(4)
P2 O3 C7 C8 121.8(3)
P2 O4 C10 C11 -62.7(4)
P2 O4 C10 C12 174.4(3)
C24 N1 C13 C14 -1.4(6)
Ni N1 C13 C14 -177.4(3)
N1 C13 C14 C15 0.3(6)
C13 C14 C15 C16 1.5(6)
C14 C15 C16 C24 -2.1(6)
C14 C15 C16 C17 178.9(4)
C15 C16 C17 C18 179.6(4)
C24 C16 C17 C18 0.5(6)
C16 C17 C18 C19 -2.2(6)
C17 C18 C19 C20 -176.7(4)
C17 C18 C19 C23 2.8(6)
C23 C19 C20 C21 -0.3(6)
C18 C19 C20 C21 179.1(4)
C19 C20 C21 C22 0.9(6)
C23 N2 C22 C21 -1.8(6)
Ni N2 C22 C21 177.7(3)
C20 C21 C22 N2 0.2(6)
C22 N2 C23 C19 2.3(5)
Ni N2 C23 C19 -177.2(3)
C22 N2 C23 C24 -176.8(3)
Ni N2 C23 C24 3.6(4)
C20 C19 C23 N2 -1.3(5)
C18 C19 C23 N2 179.2(3)
C20 C19 C23 C24 177.8(3)
C18 C19 C23 C24 -1.7(5)
C13 N1 C24 C16 0.7(5)
Ni N1 C24 C16 177.3(3)
C13 N1 C24 C23 -179.8(3)
Ni N1 C24 C23 -3.1(4)
C15 C16 C24 N1 1.0(5)
C17 C16 C24 N1 -179.9(4)
C15 C16 C24 C23 -178.5(3)
C17 C16 C24 C23 0.6(5)
N2 C23 C24 N1 -0.3(5)
C19 C23 C24 N1 -179.5(3)
N2 C23 C24 C16 179.2(3)
C19 C23 C24 C16 0.1(5)
